data_7039979
loop_
_publ_author_name
'Fleischmann, Martin'
'Jones, James S.'
'Bal\'azs, G\'abor'
'Gabba\"i, Fran\,cois P'
'Scheer, Manfred'

_publ_section_title
;
 Supramolecular adducts based on weak interactions between the trimeric
 Lewis acid complex (perfluoro-ortho-phenylene)mercury and polypnictogen
 complexes.
;
_journal_issue 35
_journal_name_full 'Dalton transactions (Cambridge, England : 2003)'
_journal_page_first 13742
_journal_page_last 13749
_journal_paper_doi 10.1039/c6dt02507b
_journal_volume 45
_journal_year 2016
_chemical_absolute_configuration ad
_chemical_formula_moiety 'C14 H10 Mo2 O4 Sb2'
_chemical_formula_sum 'C14 H10 Mo2 O4 Sb2'
_chemical_formula_weight 677.60
_chemical_name_systematic
;
 ? 
;
_space_group_crystal_system trigonal
_space_group_IT_number 154
_space_group_name_Hall 'P 32 2"'
_space_group_name_H-M_alt 'P 32 2 1'
_symmetry_space_group_name_Hall 'P 32 2"'
_symmetry_space_group_name_H-M 'P 32 2 1'
_atom_sites_solution_hydrogens geom
_atom_sites_solution_primary direct
_atom_sites_solution_secondary difmap
_audit_creation_date 2015-05-21
_audit_creation_method
;
Olex2 1.2-beta
(compiled 2015.01.26 svn.r3150 for OlexSys, GUI svn.r4998)
;
_audit_update_record
;
2016-06-20 deposited with the CCDC.
2016-07-20 downloaded from the CCDC.
;
_cell_angle_alpha 90.00
_cell_angle_beta 90.00
_cell_angle_gamma 120.00
_cell_formula_units_Z 3
_cell_length_a 8.6935(4)
_cell_length_b 8.6935(4)
_cell_length_c 19.7356(14)
_cell_measurement_temperature 173.15
_cell_volume 1291.73(12)
_computing_molecular_graphics 'Olex2 (Dolomanov et al., 2009)'
_computing_publication_material 'Olex2 (Dolomanov et al., 2009)'
_computing_structure_refinement 'ShelXL (Sheldrick, 2008)'
_computing_structure_solution 'SIR2004 (Burla et al., 2007)'
_diffrn_ambient_temperature 173.15
_diffrn_measured_fraction_theta_full 0.996
_diffrn_measured_fraction_theta_max 0.996
_diffrn_measurement_device_type 'STOE-IPDS diffractometer'
_diffrn_measurement_method 'phi scans'
_diffrn_radiation_monochromator graphite
_diffrn_radiation_type MoK\a
_diffrn_radiation_wavelength 0.71073
_diffrn_reflns_av_R_equivalents 0.0236
_diffrn_reflns_av_unetI/netI 0.0133
_diffrn_reflns_limit_h_max 10
_diffrn_reflns_limit_h_min -10
_diffrn_reflns_limit_k_max 10
_diffrn_reflns_limit_k_min -10
_diffrn_reflns_limit_l_max 24
_diffrn_reflns_limit_l_min -24
_diffrn_reflns_number 10028
_diffrn_reflns_theta_full 25.89
_diffrn_reflns_theta_max 25.89
_diffrn_reflns_theta_min 2.71
_diffrn_source 'fine-focus sealed tube'
_exptl_absorpt_coefficient_mu 4.537
_exptl_absorpt_correction_T_max 0.5920
_exptl_absorpt_correction_T_min 0.4495
_exptl_absorpt_correction_type numerical
_exptl_absorpt_process_details 'numerical from crystal shape (X-SHAPE, X-RED. STOE, 1996)'
_exptl_crystal_colour 'dark red'
_exptl_crystal_colour_modifier dark
_exptl_crystal_colour_primary red
_exptl_crystal_density_diffrn 2.613
_exptl_crystal_density_method 'not measured'
_exptl_crystal_description prism
_exptl_crystal_F_000 936
_exptl_crystal_size_max 0.26
_exptl_crystal_size_mid 0.16
_exptl_crystal_size_min 0.16
_refine_diff_density_max 1.067
_refine_diff_density_min -0.481
_refine_diff_density_rms 0.157
_refine_ls_abs_structure_details 'Flack H D (1983), Acta Cryst. A39, 876-881'
_refine_ls_abs_structure_Flack 0.00(3)
_refine_ls_extinction_method none
_refine_ls_goodness_of_fit_ref 1.138
_refine_ls_hydrogen_treatment constr
_refine_ls_matrix_type full
_refine_ls_number_parameters 100
_refine_ls_number_reflns 1686
_refine_ls_number_restraints 0
_refine_ls_restrained_S_all 1.138
_refine_ls_R_factor_all 0.0207
_refine_ls_R_factor_gt 0.0196
_refine_ls_shift/su_max 0.000
_refine_ls_shift/su_mean 0.000
_refine_ls_structure_factor_coef Fsqd
_refine_ls_weighting_details 'calc w=1/[\s^2^(Fo^2^)+(0.0379P)^2^+0.0000P] where P=(Fo^2^+2Fc^2^)/3'
_refine_ls_weighting_scheme calc
_refine_ls_wR_factor_gt 0.0519
_refine_ls_wR_factor_ref 0.0521
_reflns_number_gt 1614
_reflns_number_total 1686
_reflns_threshold_expression >2sigma(I)
_cod_data_source_file c6dt02507b2.cif
_cod_data_source_block d195
_cod_depositor_comments 'Adding full bibliography for 7039972--7039981.cif.'
_cod_original_cell_volume 1291.73(17)
_cod_database_code 7039979
_olex2_refinement_description
;
1. Fixed Uiso
 At 1.2 times of:
  All C(H) groups
2.a Aromatic/amide H refined with riding coordinates:
 C1(H1), C2(H2), C3(H3), C4(H4), C5(H5)
;
_olex2_submission_special_instructions 'No special instructions were received'

loop_
_space_group_symop_id
_space_group_symop_operation_xyz
1 'x, y, z'
2 '-y, x-y, z+2/3'
3 'y, x, -z'
4 '-x+y, -x, z+1/3'
5 '-x, -x+y, -z+2/3'
6 'x-y, -y, -z+1/3'

loop_
_atom_site_label
_atom_site_type_symbol
_atom_site_fract_x
_atom_site_fract_y
_atom_site_fract_z
_atom_site_U_iso_or_equiv
_atom_site_adp_type
_atom_site_occupancy
_atom_site_calc_flag
_atom_site_refinement_flags_posn
Mo1 Mo 0.56507(5) 0.73553(5) -0.044863(17) 0.02281(10) Uani 1 d .
C1 C 0.7507(9) 0.9963(7) 0.0186(3) 0.0445(13) Uani 1 d .
H1 H 0.8393 1.0045 0.0490 0.053 Uiso 1 calc R
C2 C 0.4868(8) 0.9483(7) -0.0237(3) 0.0410(12) Uani 1 d .
H2 H 0.3656 0.9174 -0.0269 0.049 Uiso 1 calc R
C3 C 0.6106(8) 1.0088(7) -0.0771(2) 0.0378(11) Uani 1 d .
H3 H 0.5870 1.0270 -0.1225 0.045 Uiso 1 calc R
C4 C 0.7754(8) 1.0383(7) -0.0524(3) 0.0408(12) Uani 1 d .
H4 H 0.8816 1.0779 -0.0777 0.049 Uiso 1 calc R
C5 C 0.5746(10) 0.9414(7) 0.0354(3) 0.0457(15) Uani 1 d .
H5 H 0.5229 0.9056 0.0791 0.055 Uiso 1 calc R
C6 C 0.3463(6) 0.6215(6) -0.1012(2) 0.0285(10) Uani 1 d .
C7 C 0.6960(6) 0.7095(6) -0.1228(2) 0.0285(9) Uani 1 d .
O1 O 0.2232(5) 0.5687(5) -0.13517(18) 0.0394(8) Uani 1 d .
O2 O 0.7771(5) 0.7134(5) -0.16920(17) 0.0394(8) Uani 1 d .
Sb1 Sb 0.37154(4) 0.48312(4) 0.053130(14) 0.02789(10) Uani 1 d .

loop_
_atom_site_aniso_label
_atom_site_aniso_U_11
_atom_site_aniso_U_22
_atom_site_aniso_U_33
_atom_site_aniso_U_23
_atom_site_aniso_U_13
_atom_site_aniso_U_12
Mo1 0.0309(2) 0.0270(2) 0.01511(16) -0.00024(14) 0.00035(15) 0.01792(16)
C1 0.070(4) 0.030(3) 0.037(3) -0.006(2) -0.018(3) 0.028(3)
C2 0.054(3) 0.038(3) 0.045(3) 0.003(2) 0.009(2) 0.034(3)
C3 0.060(3) 0.032(2) 0.027(2) 0.0019(19) -0.003(2) 0.027(2)
C4 0.049(3) 0.023(2) 0.045(3) -0.002(2) 0.003(2) 0.014(2)
C5 0.086(5) 0.036(3) 0.025(2) -0.001(2) 0.009(3) 0.038(3)
C6 0.035(2) 0.038(2) 0.019(2) -0.0016(19) 0.0040(19) 0.023(2)
C7 0.030(2) 0.035(2) 0.0208(19) -0.0016(18) -0.0023(18) 0.0165(19)
O1 0.038(2) 0.053(2) 0.0316(17) -0.0030(16) -0.0053(15) 0.0262(19)
O2 0.043(2) 0.051(2) 0.0261(16) -0.0013(15) 0.0071(15) 0.0246(18)
Sb1 0.02881(17) 0.03715(17) 0.02187(15) 0.00497(12) 0.00426(12) 0.01962(14)

loop_
_atom_type_symbol
_atom_type_description
_atom_type_scat_dispersion_real
_atom_type_scat_dispersion_imag
_atom_type_scat_source
C C 0.0033 0.0016 'International Tables Vol C Tables 4.2.6.8 and 6.1.1.4'
H H 0.0000 0.0000 'International Tables Vol C Tables 4.2.6.8 and 6.1.1.4'
Mo Mo -1.6832 0.6857 'International Tables Vol C Tables 4.2.6.8 and 6.1.1.4'
O O 0.0106 0.0060 'International Tables Vol C Tables 4.2.6.8 and 6.1.1.4'
Sb Sb -0.5866 1.5461 'International Tables Vol C Tables 4.2.6.8 and 6.1.1.4'

loop_
_geom_angle_atom_site_label_1
_geom_angle_atom_site_label_2
_geom_angle_atom_site_label_3
_geom_angle
_geom_angle_site_symmetry_1
_geom_angle_site_symmetry_3
C1 Mo1 Mo1 84.07(13) . 3
C1 Mo1 Sb1 138.98(13) . 3
C1 Mo1 Sb1 103.95(14) . .
C2 Mo1 Mo1 132.81(14) . 3
C2 Mo1 C1 58.1(2) . .
C2 Mo1 C4 59.2(2) . .
C2 Mo1 C5 35.2(2) . .
C2 Mo1 Sb1 151.83(15) . 3
C2 Mo1 Sb1 101.71(14) . .
C3 Mo1 Mo1 140.58(14) . 3
C3 Mo1 C1 58.36(18) . .
C3 Mo1 C2 35.6(2) . .
C3 Mo1 C4 35.4(2) . .
C3 Mo1 C5 58.58(18) . .
C3 Mo1 Sb1 160.36(12) . 3
C3 Mo1 Sb1 137.28(14) . .
C4 Mo1 Mo1 106.30(15) . 3
C4 Mo1 C1 35.44(19) . .
C4 Mo1 C5 58.6(2) . .
C4 Mo1 Sb1 148.96(14) . 3
C4 Mo1 Sb1 139.25(14) . .
C5 Mo1 Mo1 97.71(14) . 3
C5 Mo1 C1 34.3(2) . .
C5 Mo1 Sb1 84.79(14) . .
C5 Mo1 Sb1 140.05(13) . 3
C6 Mo1 Mo1 130.09(14) . 3
C6 Mo1 C1 142.6(2) . .
C6 Mo1 C2 84.8(2) . .
C6 Mo1 C3 89.3(2) . .
C6 Mo1 C4 122.70(19) . .
C6 Mo1 C5 114.6(2) . .
C6 Mo1 C7 88.30(18) . .
C6 Mo1 Sb1 86.82(13) . .
C6 Mo1 Sb1 76.75(14) . 3
C7 Mo1 Mo1 87.12(13) . 3
C7 Mo1 C1 111.2(2) . .
C7 Mo1 C2 130.20(19) . .
C7 Mo1 C3 95.24(19) . .
C7 Mo1 C4 84.8(2) . .
C7 Mo1 C5 143.0(2) . .
C7 Mo1 Sb1 127.09(14) . .
C7 Mo1 Sb1 70.90(14) . 3
Sb1 Mo1 Mo1 58.165(11) . 3
Sb1 Mo1 Mo1 54.913(10) 3 3
Sb1 Mo1 Sb1 56.719(14) . 3
Mo1 C1 H1 122.9 . .
C4 C1 Mo1 70.9(3) . .
C4 C1 H1 125.7 . .
C5 C1 Mo1 72.2(3) . .
C5 C1 H1 125.7 . .
C5 C1 C4 108.5(5) . .
Mo1 C2 H2 119.5 . .
C3 C2 Mo1 71.8(3) . .
C3 C2 H2 126.1 . .
C3 C2 C5 107.8(5) . .
C5 C2 Mo1 74.5(3) . .
C5 C2 H2 126.1 . .
Mo1 C3 H3 119.6 . .
C2 C3 Mo1 72.6(3) . .
C2 C3 H3 125.5 . .
C2 C3 C4 109.1(4) . .
C4 C3 Mo1 74.1(3) . .
C4 C3 H3 125.5 . .
Mo1 C4 H4 120.8 . .
C1 C4 Mo1 73.7(3) . .
C1 C4 H4 126.8 . .
C3 C4 Mo1 70.5(3) . .
C3 C4 C1 106.4(5) . .
C3 C4 H4 126.8 . .
Mo1 C5 H5 122.0 . .
C1 C5 Mo1 73.5(3) . .
C1 C5 C2 108.2(5) . .
C1 C5 H5 125.9 . .
C2 C5 Mo1 70.3(3) . .
C2 C5 H5 125.9 . .
O1 C6 Mo1 174.6(4) . .
O2 C7 Mo1 172.5(4) . .
Mo1 Sb1 Mo1 66.920(16) . 3
Sb1 Sb1 Mo1 59.649(11) 3 3
Sb1 Sb1 Mo1 63.629(12) 3 .

loop_
_geom_bond_atom_site_label_1
_geom_bond_atom_site_label_2
_geom_bond_distance
_geom_bond_site_symmetry_2
Mo1 Mo1 3.1184(7) 3
Mo1 C1 2.378(6) .
Mo1 C2 2.306(5) .
Mo1 C3 2.295(5) .
Mo1 C4 2.341(5) .
Mo1 C5 2.361(5) .
Mo1 C6 1.987(5) .
Mo1 C7 1.992(4) .
Mo1 Sb1 2.8798(5) 3
Mo1 Sb1 2.7738(5) .
C1 H1 0.9500 .
C1 C4 1.437(8) .
C1 C5 1.397(10) .
C2 H2 0.9500 .
C2 C3 1.406(8) .
C2 C5 1.413(8) .
C3 H3 0.9500 .
C3 C4 1.411(8) .
C4 H4 0.9500 .
C5 H5 0.9500 .
C6 O1 1.147(6) .
C7 O2 1.146(6) .
Sb1 Mo1 2.8798(5) 3
Sb1 Sb1 2.6871(6) 3

loop_
_geom_torsion_atom_site_label_1
_geom_torsion_atom_site_label_2
_geom_torsion_atom_site_label_3
_geom_torsion_atom_site_label_4
_geom_torsion
_geom_torsion_site_symmetry_1
_geom_torsion_site_symmetry_4
Mo1 Mo1 C1 C4 129.2(4) 3 .
Mo1 Mo1 C1 C5 -113.1(3) 3 .
Mo1 Mo1 C2 C3 121.0(3) 3 .
Mo1 Mo1 C2 C5 5.8(5) 3 .
Mo1 Mo1 C3 C2 -98.0(4) 3 .
Mo1 Mo1 C3 C4 18.5(4) 3 .
Mo1 Mo1 C4 C1 -53.4(4) 3 .
Mo1 Mo1 C4 C3 -167.9(3) 3 .
Mo1 Mo1 C5 C1 67.4(3) 3 .
Mo1 Mo1 C5 C2 -175.7(3) 3 .
Mo1 Mo1 Sb1 Sb1 -66.309(15) 3 3
Mo1 C1 C4 C3 63.4(3) . .
Mo1 C1 C5 C2 -62.1(4) . .
Mo1 C2 C3 C4 -65.6(4) . .
Mo1 C2 C5 C1 64.2(4) . .
Mo1 C3 C4 C1 -65.5(3) . .
C1 Mo1 C2 C3 78.9(4) . .
C1 Mo1 C2 C5 -36.3(4) . .
C1 Mo1 C3 C2 -78.2(4) . .
C1 Mo1 C3 C4 38.3(3) . .
C1 Mo1 C4 C3 -114.5(5) . .
C1 Mo1 C5 C2 116.9(5) . .
C1 Mo1 Sb1 Mo1 -73.76(16) . 3
C1 Mo1 Sb1 Sb1 -140.07(16) . 3
C2 Mo1 C1 C4 -80.4(4) . .
C2 Mo1 C1 C5 37.3(3) . .
C2 Mo1 C3 C4 116.5(4) . .
C2 Mo1 C4 C1 77.2(4) . .
C2 Mo1 C4 C3 -37.4(3) . .
C2 Mo1 C5 C1 -116.9(5) . .
C2 Mo1 Sb1 Mo1 -133.49(16) . 3
C2 Mo1 Sb1 Sb1 160.20(16) . 3
C2 C3 C4 Mo1 64.7(4) . .
C2 C3 C4 C1 -0.8(6) . .
C3 Mo1 C1 C4 -38.3(3) . .
C3 Mo1 C1 C5 79.4(3) . .
C3 Mo1 C2 C5 -115.2(5) . .
C3 Mo1 C4 C1 114.5(5) . .
C3 Mo1 C5 C1 -78.7(3) . .
C3 Mo1 C5 C2 38.1(4) . .
C3 Mo1 Sb1 Mo1 -131.9(2) . 3
C3 Mo1 Sb1 Sb1 161.8(2) . 3
C3 C2 C5 Mo1 -64.5(4) . .
C3 C2 C5 C1 -0.3(6) . .
C4 Mo1 C1 C5 117.7(5) . .
C4 Mo1 C2 C3 37.2(3) . .
C4 Mo1 C2 C5 -78.0(4) . .
C4 Mo1 C3 C2 -116.5(4) . .
C4 Mo1 C5 C1 -37.0(3) . .
C4 Mo1 C5 C2 79.9(4) . .
C4 Mo1 Sb1 Mo1 -77.6(2) . 3
C4 Mo1 Sb1 Sb1 -143.9(2) . 3
C4 C1 C5 Mo1 61.9(4) . .
C4 C1 C5 C2 -0.2(6) . .
C5 Mo1 C1 C4 -117.7(5) . .
C5 Mo1 C2 C3 115.2(5) . .
C5 Mo1 C3 C2 -37.7(4) . .
C5 Mo1 C3 C4 78.7(3) . .
C5 Mo1 C4 C1 35.8(4) . .
C5 Mo1 C4 C3 -78.8(3) . .
C5 Mo1 Sb1 Mo1 -102.42(17) . 3
C5 Mo1 Sb1 Sb1 -168.73(17) . 3
C5 C1 C4 Mo1 -62.8(4) . .
C5 C1 C4 C3 0.6(6) . .
C5 C2 C3 Mo1 66.4(4) . .
C5 C2 C3 C4 0.7(6) . .
C6 Mo1 C1 C4 -72.3(5) . .
C6 Mo1 C1 C5 45.4(5) . .
C6 Mo1 C2 C3 -96.2(3) . .
C6 Mo1 C2 C5 148.6(4) . .
C6 Mo1 C3 C2 81.9(3) . .
C6 Mo1 C3 C4 -161.6(3) . .
C6 Mo1 C4 C1 136.6(4) . .
C6 Mo1 C4 C3 22.0(4) . .
C6 Mo1 C5 C1 -151.6(3) . .
C6 Mo1 C5 C2 -34.7(4) . .
C6 Mo1 Sb1 Mo1 142.53(13) . 3
C6 Mo1 Sb1 Sb1 76.22(13) . 3
C7 Mo1 C1 C4 44.7(4) . .
C7 Mo1 C1 C5 162.4(3) . .
C7 Mo1 C2 C3 -12.9(5) . .
C7 Mo1 C2 C5 -128.1(4) . .
C7 Mo1 C3 C2 170.2(3) . .
C7 Mo1 C3 C4 -73.4(3) . .
C7 Mo1 C4 C1 -138.8(4) . .
C7 Mo1 C4 C3 106.6(3) . .
C7 Mo1 C5 C1 -28.0(5) . .
C7 Mo1 C5 C2 88.8(5) . .
C7 Mo1 Sb1 Mo1 57.08(16) . 3
C7 Mo1 Sb1 Sb1 -9.23(16) . 3
Sb1 Mo1 C1 C4 129.5(3) 3 .
Sb1 Mo1 C1 C4 -175.7(3) . .
Sb1 Mo1 C1 C5 -58.0(3) . .
Sb1 Mo1 C1 C5 -112.8(3) 3 .
Sb1 Mo1 C2 C3 178.2(3) . .
Sb1 Mo1 C2 C3 -145.0(3) 3 .
Sb1 Mo1 C2 C5 99.8(5) 3 .
Sb1 Mo1 C2 C5 63.0(4) . .
Sb1 Mo1 C3 C2 -2.6(4) . .
Sb1 Mo1 C3 C2 126.3(4) 3 .
Sb1 Mo1 C3 C4 113.8(3) . .
Sb1 Mo1 C3 C4 -117.3(4) 3 .
Sb1 Mo1 C4 C1 -100.9(4) 3 .
Sb1 Mo1 C4 C1 6.5(5) . .
Sb1 Mo1 C4 C3 -108.1(3) . .
Sb1 Mo1 C4 C3 144.6(3) 3 .
Sb1 Mo1 C5 C1 124.3(3) . .
Sb1 Mo1 C5 C1 109.6(3) 3 .
Sb1 Mo1 C5 C2 -133.6(3) 3 .
Sb1 Mo1 C5 C2 -118.8(4) . .
Sb1 Mo1 Sb1 Mo1 66.309(15) 3 3
